data_2231216
loop_
_publ_author_name
'Chen, Hong'

_publ_section_title
;
 7-Benzyl-2-[(cyclopropylmethyl)amino]-3-phenyl-5,6,7,8-tetrahydropyrido[4',3':4,5]thieno[2,3-<i>d</i>]pyrimidin-4(3<i>H</i>)-one
;
_journal_coeditor_code LH5288
_journal_issue 8
_journal_name_full 'Acta Crystallographica Section E'
_journal_page_first o2191
_journal_paper_doi 10.1107/S1600536811029771
_journal_volume 67
_journal_year 2011
_chemical_formula_iupac 'C26 H26 N4 O S'
_chemical_formula_moiety 'C26 H26 N4 O S'
_chemical_formula_sum 'C26 H26 N4 O S'
_chemical_formula_weight 442.58
_chemical_melting_point 469
_chemical_name_systematic
;
7-Benzyl-2-[(cyclopropylmethyl)amino]-3-phenyl-5,6,7,8-
tetrahydropyrido[4',3':4,5]thieno[2,3-<i>d</i>]pyrimidin-4(3<i>H</i>)-one
;
_space_group_IT_number 61
_symmetry_cell_setting orthorhombic
_symmetry_space_group_name_Hall '-P 2ac 2ab'
_symmetry_space_group_name_H-M 'P b c a'
_atom_sites_solution_hydrogens geom
_atom_sites_solution_primary direct
_atom_sites_solution_secondary difmap
_audit_creation_method SHELXL-97
_cell_angle_alpha 90.00
_cell_angle_beta 90.00
_cell_angle_gamma 90.00
_cell_formula_units_Z 16
_cell_length_a 18.269(5)
_cell_length_b 27.564(7)
_cell_length_c 18.115(5)
_cell_measurement_reflns_used 2256
_cell_measurement_temperature 296(2)
_cell_measurement_theta_max 27.48
_cell_measurement_theta_min 1.75
_cell_volume 9122(4)
_computing_cell_refinement 'SAINT (Bruker, 1997)'
_computing_data_collection 'SMART (Bruker, 1997)'
_computing_data_reduction 'SAINT (Bruker, 1997)'
_computing_molecular_graphics 'SHELXTL (Sheldrick, 2008)'
_computing_publication_material 'SHELXTL (Sheldrick, 2008)'
_computing_structure_refinement 'SHELXTL (Sheldrick, 2008)'
_computing_structure_solution 'SHELXTL (Sheldrick, 2008)'
_diffrn_ambient_temperature 296(2)
_diffrn_measured_fraction_theta_full 0.999
_diffrn_measured_fraction_theta_max 0.999
_diffrn_measurement_device_type 'Bruker SMART CCD'
_diffrn_measurement_method 'CCD Profile fitting scans'
_diffrn_radiation_monochromator graphite
_diffrn_radiation_source 'fine-focus sealed tube'
_diffrn_radiation_type MoK\a
_diffrn_radiation_wavelength 0.71073
_diffrn_reflns_av_R_equivalents 0.0671
_diffrn_reflns_av_sigmaI/netI 0.0409
_diffrn_reflns_limit_h_max 23
_diffrn_reflns_limit_h_min -23
_diffrn_reflns_limit_k_max 35
_diffrn_reflns_limit_k_min -35
_diffrn_reflns_limit_l_max 23
_diffrn_reflns_limit_l_min -23
_diffrn_reflns_number 92541
_diffrn_reflns_theta_full 27.48
_diffrn_reflns_theta_max 27.48
_diffrn_reflns_theta_min 1.75
_exptl_absorpt_coefficient_mu 0.168
_exptl_absorpt_correction_T_max 0.975
_exptl_absorpt_correction_T_min 0.962
_exptl_absorpt_correction_type multi-scan
_exptl_absorpt_process_details '(SADABS; Sheldrick, 1996)'
_exptl_crystal_colour Colourless
_exptl_crystal_density_diffrn 1.289
_exptl_crystal_density_method 'not measured'
_exptl_crystal_description Block
_exptl_crystal_F_000 3744
_exptl_crystal_size_max 0.23
_exptl_crystal_size_mid 0.19
_exptl_crystal_size_min 0.15
_refine_diff_density_max 0.390
_refine_diff_density_min -0.284
_refine_ls_extinction_method none
_refine_ls_goodness_of_fit_ref 1.059
_refine_ls_hydrogen_treatment constr
_refine_ls_matrix_type full
_refine_ls_number_parameters 577
_refine_ls_number_reflns 10442
_refine_ls_number_restraints 0
_refine_ls_restrained_S_all 1.059
_refine_ls_R_factor_all 0.0817
_refine_ls_R_factor_gt 0.0584
_refine_ls_shift/su_max 0.001
_refine_ls_shift/su_mean 0.000
_refine_ls_structure_factor_coef Fsqd
_refine_ls_weighting_details 'calc w=1/[\s^2^(Fo^2^)+(0.0619P)^2^+4.0594P] where P=(Fo^2^+2Fc^2^)/3'
_refine_ls_weighting_scheme calc
_refine_ls_wR_factor_gt 0.1396
_refine_ls_wR_factor_ref 0.1574
_reflns_number_gt 7717
_reflns_number_total 10442
_reflns_threshold_expression I>2\s(I)
_cod_data_source_file lh5288.cif
_cod_data_source_block I
_cod_database_code 2231216
_cod_database_fobs_code 2231216

loop_
_symmetry_equiv_pos_as_xyz
'x, y, z'
'-x+1/2, -y, z+1/2'
'x+1/2, -y+1/2, -z'
'-x, y+1/2, -z+1/2'
'-x, -y, -z'
'x-1/2, y, -z-1/2'
'-x-1/2, y-1/2, z'
'x, -y-1/2, z-1/2'

loop_
_atom_site_type_symbol
_atom_site_label
_atom_site_fract_x
_atom_site_fract_y
_atom_site_fract_z
_atom_site_U_iso_or_equiv
_atom_site_adp_type
_atom_site_calc_flag
_atom_site_refinement_flags
_atom_site_occupancy
_atom_site_symmetry_multiplicity
C C1 0.05171(15) 0.18192(10) -0.00244(14) 0.0660(7) Uani d . 1 1
H H1A 0.0104 0.1913 -0.0289 0.079 Uiso calc R 1 1
C C2 0.09443(16) 0.21617(10) 0.03172(14) 0.0652(7) Uani d . 1 1
H H2B 0.0821 0.2488 0.0284 0.078 Uiso calc R 1 1
C C3 0.15569(14) 0.20216(8) 0.07097(13) 0.0554(6) Uani d . 1 1
H H3A 0.1848 0.2257 0.0931 0.066 Uiso calc R 1 1
C C4 0.17479(12) 0.15340(8) 0.07805(11) 0.0464(5) Uani d . 1 1
C C5 0.13115(14) 0.11913(8) 0.04293(12) 0.0540(6) Uani d . 1 1
H H5A 0.1428 0.0864 0.0465 0.065 Uiso calc R 1 1
C C6 0.07028(15) 0.13342(10) 0.00261(14) 0.0633(6) Uani d . 1 1
H H6B 0.0418 0.1102 -0.0212 0.076 Uiso calc R 1 1
C C7 0.24058(13) 0.13822(9) 0.12318(12) 0.0541(6) Uani d . 1 1
H H7A 0.2626 0.1102 0.0996 0.065 Uiso calc R 1 1
H H7B 0.2762 0.1643 0.1216 0.065 Uiso calc R 1 1
C C8 0.20203(13) 0.16794(8) 0.24430(11) 0.0477(5) Uani d . 1 1
H H8B 0.1580 0.1814 0.2226 0.057 Uiso calc R 1 1
H H8C 0.2396 0.1928 0.2440 0.057 Uiso calc R 1 1
C C9 0.18688(11) 0.15206(8) 0.32244(11) 0.0435(5) Uani d . 1 1
C C10 0.17911(11) 0.10554(7) 0.34433(11) 0.0415(4) Uani d . 1 1
C C11 0.18447(13) 0.06478(8) 0.28952(11) 0.0473(5) Uani d . 1 1
H H11A 0.1460 0.0413 0.2989 0.057 Uiso calc R 1 1
H H11B 0.2312 0.0485 0.2949 0.057 Uiso calc R 1 1
C C12 0.17709(12) 0.08452(8) 0.21114(12) 0.0483(5) Uani d . 1 1
H H12A 0.1893 0.0593 0.1758 0.058 Uiso calc R 1 1
H H12B 0.1270 0.0946 0.2024 0.058 Uiso calc R 1 1
C C13 0.16484(11) 0.10186(7) 0.42242(11) 0.0406(4) Uani d . 1 1
C C14 0.16229(12) 0.14674(7) 0.45695(11) 0.0443(5) Uani d . 1 1
C C15 0.13456(13) 0.11724(7) 0.56918(12) 0.0479(5) Uani d . 1 1
C C16 0.15004(11) 0.05948(7) 0.46609(11) 0.0406(4) Uani d . 1 1
C C17 0.11002(11) 0.03031(7) 0.58726(10) 0.0396(4) Uani d . 1 1
C C18 0.16081(12) 0.00189(8) 0.62358(12) 0.0484(5) Uani d . 1 1
H H18A 0.2106 0.0073 0.6170 0.058 Uiso calc R 1 1
C C19 0.13676(14) -0.03480(9) 0.66992(13) 0.0563(6) Uani d . 1 1
H H19A 0.1706 -0.0541 0.6946 0.068 Uiso calc R 1 1
C C20 0.06353(14) -0.04282(9) 0.67949(13) 0.0588(6) Uani d . 1 1
H H20A 0.0477 -0.0672 0.7113 0.071 Uiso calc R 1 1
C C21 0.01325(14) -0.01502(10) 0.64232(15) 0.0667(7) Uani d . 1 1
H H21A -0.0365 -0.0210 0.6485 0.080 Uiso calc R 1 1
C C22 0.03600(12) 0.02173(9) 0.59576(13) 0.0558(6) Uani d . 1 1
H H22A 0.0019 0.0405 0.5705 0.067 Uiso calc R 1 1
C C23 0.12097(17) 0.16989(9) 0.67740(13) 0.0646(7) Uani d . 1 1
H H23A 0.0831 0.1905 0.6568 0.078 Uiso calc R 1 1
H H23B 0.1679 0.1853 0.6687 0.078 Uiso calc R 1 1
C C24 0.10890(15) 0.16393(9) 0.75867(14) 0.0605(6) Uani d . 1 1
H H24A 0.1433 0.1426 0.7846 0.073 Uiso calc R 1 1
C C25 0.03379(18) 0.16520(10) 0.78776(19) 0.0812(9) Uani d . 1 1
H H25A 0.0225 0.1446 0.8297 0.097 Uiso calc R 1 1
H H25B -0.0059 0.1691 0.7527 0.097 Uiso calc R 1 1
C C26 0.08291(18) 0.20727(10) 0.80036(16) 0.0754(8) Uani d . 1 1
H H26A 0.1018 0.2122 0.8498 0.090 Uiso calc R 1 1
H H26B 0.0734 0.2368 0.7727 0.090 Uiso calc R 1 1
C C27 0.45806(16) 0.31675(11) 0.53400(15) 0.0712(7) Uani d . 1 1
H H27A 0.4981 0.3051 0.5602 0.085 Uiso calc R 1 1
C C28 0.44822(15) 0.36614(11) 0.52499(15) 0.0677(7) Uani d . 1 1
H H28A 0.4815 0.3878 0.5455 0.081 Uiso calc R 1 1
C C29 0.38873(14) 0.38345(9) 0.48537(13) 0.0554(6) Uani d . 1 1
H H29A 0.3822 0.4167 0.4799 0.066 Uiso calc R 1 1
C C30 0.33877(12) 0.35166(8) 0.45376(11) 0.0460(5) Uani d . 1 1
C C31 0.34932(14) 0.30222(9) 0.46439(13) 0.0568(6) Uani d . 1 1
H H31A 0.3159 0.2804 0.4444 0.068 Uiso calc R 1 1
C C32 0.40810(17) 0.28488(10) 0.50385(15) 0.0695(7) Uani d . 1 1
H H32A 0.4142 0.2516 0.5102 0.083 Uiso calc R 1 1
C C33 0.27431(12) 0.37010(9) 0.40907(11) 0.0523(5) Uani d . 1 1
H H33A 0.2354 0.3462 0.4120 0.063 Uiso calc R 1 1
H H33B 0.2564 0.3996 0.4322 0.063 Uiso calc R 1 1
C C34 0.33811(13) 0.42117(8) 0.31735(12) 0.0500(5) Uani d . 1 1
H H34A 0.3882 0.4107 0.3247 0.060 Uiso calc R 1 1
H H34B 0.3278 0.4470 0.3522 0.060 Uiso calc R 1 1
C C35 0.32851(13) 0.43987(8) 0.23847(12) 0.0500(5) Uani d . 1 1
H H35A 0.2823 0.4570 0.2343 0.060 Uiso calc R 1 1
H H35B 0.3676 0.4624 0.2267 0.060 Uiso calc R 1 1
C C36 0.32975(11) 0.39816(7) 0.18526(11) 0.0436(5) Uani d . 1 1
C C37 0.32282(12) 0.35191(8) 0.20944(12) 0.0462(5) Uani d . 1 1
C C38 0.31096(13) 0.33769(8) 0.28888(12) 0.0493(5) Uani d . 1 1
H H38A 0.2735 0.3128 0.2920 0.059 Uiso calc R 1 1
H H38B 0.3559 0.3248 0.3095 0.059 Uiso calc R 1 1
C C39 0.34055(11) 0.40028(7) 0.10637(11) 0.0424(4) Uani d . 1 1
C C40 0.34265(12) 0.35469(7) 0.07409(11) 0.0438(5) Uani d . 1 1
C C41 0.36639(12) 0.38217(7) -0.04050(11) 0.0444(5) Uani d . 1 1
C C42 0.35082(11) 0.44197(7) 0.05997(11) 0.0414(4) Uani d . 1 1
C C43 0.38726(11) 0.46859(7) -0.06462(11) 0.0412(4) Uani d . 1 1
C C44 0.45998(12) 0.47448(9) -0.08320(13) 0.0547(6) Uani d . 1 1
H H44A 0.4956 0.4551 -0.0614 0.066 Uiso calc R 1 1
C C45 0.47957(13) 0.50931(10) -0.13446(14) 0.0611(6) Uani d . 1 1
H H45A 0.5284 0.5131 -0.1477 0.073 Uiso calc R 1 1
C C46 0.42712(14) 0.53828(8) -0.16571(13) 0.0569(6) Uani d . 1 1
H H46A 0.4404 0.5614 -0.2006 0.068 Uiso calc R 1 1
C C47 0.35511(14) 0.53343(8) -0.14577(13) 0.0558(6) Uani d . 1 1
H H47A 0.3200 0.5538 -0.1663 0.067 Uiso calc R 1 1
C C48 0.33424(12) 0.49826(8) -0.09518(12) 0.0476(5) Uani d . 1 1
H H48A 0.2853 0.4947 -0.0820 0.057 Uiso calc R 1 1
C C49 0.38305(14) 0.32679(8) -0.14454(12) 0.0529(5) Uani d . 1 1
H H49A 0.3355 0.3114 -0.1404 0.063 Uiso calc R 1 1
H H49B 0.4182 0.3073 -0.1176 0.063 Uiso calc R 1 1
C C50 0.40478(14) 0.32943(9) -0.22364(13) 0.0545(6) Uani d . 1 1
H H50A 0.3729 0.3485 -0.2560 0.065 Uiso calc R 1 1
C C51 0.48394(17) 0.32917(10) -0.24251(19) 0.0797(8) Uani d . 1 1
H H51A 0.4996 0.3481 -0.2848 0.096 Uiso calc R 1 1
H H51B 0.5188 0.3279 -0.2022 0.096 Uiso calc R 1 1
C C52 0.4386(2) 0.28530(10) -0.25664(18) 0.0881(10) Uani d . 1 1
H H52A 0.4459 0.2574 -0.2248 0.106 Uiso calc R 1 1
H H52B 0.4267 0.2776 -0.3075 0.106 Uiso calc R 1 1
N N1 0.22645(9) 0.12606(7) 0.20132(9) 0.0465(4) Uani d . 1 1
N N2 0.14885(11) 0.15593(6) 0.52925(10) 0.0501(4) Uani d . 1 1
N N3 0.13345(10) 0.07020(6) 0.54068(9) 0.0439(4) Uani d . 1 1
N N4 0.11928(13) 0.12239(7) 0.64157(10) 0.0621(6) Uani d . 1 1
H H4A 0.1083 0.0972 0.6672 0.075 Uiso calc R 1 1
N N5 0.28822(10) 0.38053(6) 0.33019(10) 0.0468(4) Uani d . 1 1
N N6 0.35401(11) 0.34421(6) 0.00171(9) 0.0481(4) Uani d . 1 1
N N7 0.36687(10) 0.42972(6) -0.01448(9) 0.0434(4) Uani d . 1 1
N N8 0.38000(11) 0.37522(7) -0.11277(10) 0.0536(5) Uani d . 1 1
H H8A 0.3870 0.4000 -0.1408 0.064 Uiso calc R 1 1
O O1 0.15003(9) 0.01718(5) 0.44508(8) 0.0497(4) Uani d . 1 1
O O2 0.34838(9) 0.48479(5) 0.07846(8) 0.0506(4) Uani d . 1 1
S S1 0.17720(4) 0.193556(19) 0.39458(3) 0.05154(16) Uani d . 1 1
S S2 0.33002(4) 0.30915(2) 0.13895(3) 0.05282(16) Uani d . 1 1

loop_
_atom_site_aniso_label
_atom_site_aniso_U_11
_atom_site_aniso_U_22
_atom_site_aniso_U_33
_atom_site_aniso_U_12
_atom_site_aniso_U_13
_atom_site_aniso_U_23
C1 0.0654(16) 0.0817(18) 0.0507(14) 0.0074(14) -0.0009(12) 0.0130(13)
C2 0.0839(19) 0.0574(14) 0.0542(15) 0.0118(13) -0.0006(13) 0.0080(12)
C3 0.0708(15) 0.0513(12) 0.0441(12) -0.0057(11) 0.0020(11) 0.0025(10)
C4 0.0525(12) 0.0534(12) 0.0331(10) 0.0016(10) 0.0112(9) 0.0048(9)
C5 0.0706(15) 0.0503(12) 0.0411(12) -0.0016(11) 0.0066(11) 0.0035(9)
C6 0.0681(16) 0.0726(16) 0.0493(14) -0.0156(13) 0.0022(12) 0.0033(12)
C7 0.0507(13) 0.0698(14) 0.0417(12) 0.0062(11) 0.0131(10) 0.0079(10)
C8 0.0511(12) 0.0530(12) 0.0390(11) -0.0004(10) 0.0055(9) 0.0058(9)
C9 0.0458(11) 0.0478(11) 0.0368(10) 0.0030(9) 0.0049(8) 0.0015(9)
C10 0.0430(10) 0.0457(11) 0.0359(10) 0.0029(9) 0.0047(8) 0.0014(8)
C11 0.0536(12) 0.0473(11) 0.0410(11) 0.0021(10) 0.0086(9) -0.0010(9)
C12 0.0517(12) 0.0534(12) 0.0397(11) 0.0045(10) 0.0069(9) -0.0017(9)
C13 0.0432(10) 0.0425(10) 0.0362(10) 0.0037(8) 0.0033(8) 0.0001(8)
C14 0.0485(11) 0.0433(11) 0.0410(11) 0.0009(9) 0.0052(9) 0.0022(8)
C15 0.0610(13) 0.0432(11) 0.0395(11) 0.0022(10) 0.0080(10) -0.0015(9)
C16 0.0395(10) 0.0454(11) 0.0368(10) 0.0036(9) 0.0037(8) 0.0003(8)
C17 0.0461(11) 0.0392(10) 0.0336(10) 0.0021(8) 0.0050(8) 0.0005(8)
C18 0.0416(11) 0.0536(12) 0.0501(12) 0.0030(10) -0.0010(9) 0.0040(10)
C19 0.0627(15) 0.0547(13) 0.0515(13) 0.0110(11) -0.0040(11) 0.0121(11)
C20 0.0713(16) 0.0521(13) 0.0529(14) -0.0102(12) 0.0048(12) 0.0098(11)
C21 0.0480(13) 0.0821(18) 0.0701(17) -0.0141(13) 0.0058(12) 0.0166(14)
C22 0.0411(11) 0.0700(15) 0.0564(14) 0.0058(11) 0.0002(10) 0.0147(12)
C23 0.097(2) 0.0479(12) 0.0487(13) -0.0058(13) 0.0159(13) -0.0049(10)
C24 0.0746(17) 0.0510(13) 0.0560(14) 0.0036(12) 0.0043(12) -0.0059(11)
C25 0.087(2) 0.0645(17) 0.092(2) 0.0020(15) 0.0228(17) -0.0099(15)
C26 0.112(2) 0.0563(15) 0.0576(16) 0.0002(15) 0.0072(15) -0.0163(12)
C27 0.0664(17) 0.089(2) 0.0582(16) 0.0180(15) -0.0012(13) 0.0089(14)
C28 0.0642(16) 0.0819(19) 0.0570(15) -0.0086(14) -0.0004(12) -0.0063(13)
C29 0.0653(15) 0.0512(13) 0.0497(13) -0.0017(11) 0.0096(11) -0.0010(10)
C30 0.0524(12) 0.0492(11) 0.0364(10) 0.0021(10) 0.0112(9) 0.0012(9)
C31 0.0690(15) 0.0496(12) 0.0518(13) -0.0025(11) 0.0037(11) 0.0010(10)
C32 0.088(2) 0.0590(15) 0.0611(16) 0.0146(14) 0.0052(14) 0.0078(12)
C33 0.0514(12) 0.0661(14) 0.0393(11) 0.0068(11) 0.0117(9) 0.0028(10)
C34 0.0586(13) 0.0499(12) 0.0414(11) 0.0031(10) 0.0055(10) -0.0045(9)
C35 0.0630(14) 0.0452(11) 0.0418(11) 0.0012(10) 0.0098(10) -0.0012(9)
C36 0.0468(11) 0.0443(11) 0.0397(11) 0.0031(9) 0.0058(9) -0.0024(8)
C37 0.0527(12) 0.0465(11) 0.0395(11) 0.0025(9) 0.0048(9) -0.0011(9)
C38 0.0594(13) 0.0472(11) 0.0414(11) 0.0016(10) 0.0058(10) 0.0013(9)
C39 0.0454(11) 0.0449(10) 0.0370(10) 0.0047(9) 0.0056(8) -0.0029(8)
C40 0.0502(11) 0.0429(11) 0.0383(11) 0.0028(9) 0.0041(9) -0.0002(8)
C41 0.0512(12) 0.0419(10) 0.0400(11) 0.0047(9) 0.0042(9) -0.0023(8)
C42 0.0410(10) 0.0438(10) 0.0394(10) 0.0055(9) 0.0046(8) -0.0016(8)
C43 0.0454(11) 0.0413(10) 0.0369(10) 0.0036(9) 0.0019(8) 0.0013(8)
C44 0.0431(12) 0.0662(14) 0.0547(13) 0.0098(11) 0.0009(10) 0.0116(11)
C45 0.0468(13) 0.0769(17) 0.0597(15) -0.0088(12) 0.0066(11) 0.0104(13)
C46 0.0714(16) 0.0507(12) 0.0486(13) -0.0069(12) 0.0019(11) 0.0071(10)
C47 0.0625(15) 0.0492(12) 0.0557(14) 0.0098(11) -0.0043(11) 0.0092(10)
C48 0.0425(11) 0.0507(12) 0.0496(12) 0.0055(9) -0.0010(9) 0.0014(10)
C49 0.0635(14) 0.0501(12) 0.0450(12) -0.0002(11) 0.0066(10) -0.0071(10)
C50 0.0618(14) 0.0566(13) 0.0450(12) 0.0029(11) 0.0041(10) -0.0096(10)
C51 0.0760(19) 0.0718(17) 0.091(2) -0.0004(15) 0.0305(16) -0.0094(16)
C52 0.125(3) 0.0602(16) 0.079(2) -0.0033(17) 0.0348(19) -0.0221(15)
N1 0.0448(9) 0.0573(11) 0.0375(9) 0.0045(8) 0.0088(7) 0.0042(8)
N2 0.0704(12) 0.0413(9) 0.0385(9) 0.0000(9) 0.0092(9) -0.0008(7)
N3 0.0561(10) 0.0397(9) 0.0358(9) 0.0022(8) 0.0067(8) 0.0022(7)
N4 0.1036(17) 0.0432(10) 0.0395(10) -0.0051(10) 0.0185(10) -0.0021(8)
N5 0.0485(10) 0.0528(10) 0.0391(9) 0.0044(8) 0.0082(8) 0.0017(8)
N6 0.0634(12) 0.0427(9) 0.0382(9) 0.0018(8) 0.0054(8) -0.0019(7)
N7 0.0522(10) 0.0399(9) 0.0380(9) 0.0049(8) 0.0055(7) 0.0022(7)
N8 0.0777(13) 0.0446(10) 0.0385(10) 0.0064(9) 0.0092(9) -0.0015(8)
O1 0.0640(10) 0.0406(8) 0.0444(8) 0.0043(7) 0.0078(7) -0.0025(6)
O2 0.0641(10) 0.0399(7) 0.0479(9) 0.0062(7) 0.0063(7) -0.0039(6)
S1 0.0699(4) 0.0420(3) 0.0427(3) 0.0003(3) 0.0081(3) 0.0033(2)
S2 0.0762(4) 0.0406(3) 0.0416(3) -0.0003(3) 0.0067(3) -0.0004(2)

loop_
_atom_type_symbol
_atom_type_description
_atom_type_scat_dispersion_real
_atom_type_scat_dispersion_imag
_atom_type_scat_source
C C 0.0033 0.0016 'International Tables Vol C Tables 4.2.6.8 and 6.1.1.4'
H H 0.0000 0.0000 'International Tables Vol C Tables 4.2.6.8 and 6.1.1.4'
N N 0.0061 0.0033 'International Tables Vol C Tables 4.2.6.8 and 6.1.1.4'
O O 0.0106 0.0060 'International Tables Vol C Tables 4.2.6.8 and 6.1.1.4'
S S 0.1246 0.1234 'International Tables Vol C Tables 4.2.6.8 and 6.1.1.4'

loop_
_geom_angle_atom_site_label_1
_geom_angle_atom_site_label_2
_geom_angle_atom_site_label_3
_geom_angle
C2 C1 C6 119.7(3)
C2 C1 H1A 120.1
C6 C1 H1A 120.1
C1 C2 C3 120.0(2)
C1 C2 H2B 120.0
C3 C2 H2B 120.0
C2 C3 C4 121.3(2)
C2 C3 H3A 119.3
C4 C3 H3A 119.3
C3 C4 C5 118.0(2)
C3 C4 C7 121.0(2)
C5 C4 C7 121.0(2)
C6 C5 C4 120.5(2)
C6 C5 H5A 119.8
C4 C5 H5A 119.8
C1 C6 C5 120.4(2)
C1 C6 H6B 119.8
C5 C6 H6B 119.8
N1 C7 C4 116.22(17)
N1 C7 H7A 108.2
C4 C7 H7A 108.2
N1 C7 H7B 108.2
C4 C7 H7B 108.2
H7A C7 H7B 107.4
N1 C8 C9 109.07(17)
N1 C8 H8B 109.9
C9 C8 H8B 109.9
N1 C8 H8C 109.9
C9 C8 H8C 109.9
H8B C8 H8C 108.3
C10 C9 C8 124.83(19)
C10 C9 S1 113.07(15)
C8 C9 S1 122.09(16)
C9 C10 C13 111.97(18)
C9 C10 C11 120.63(18)
C13 C10 C11 127.40(18)
C10 C11 C12 110.01(17)
C10 C11 H11A 109.7
C12 C11 H11A 109.7
C10 C11 H11B 109.7
C12 C11 H11B 109.7
H11A C11 H11B 108.2
N1 C12 C11 109.67(18)
N1 C12 H12A 109.7
C11 C12 H12A 109.7
N1 C12 H12B 109.7
C11 C12 H12B 109.7
H12A C12 H12B 108.2
C14 C13 C16 118.07(18)
C14 C13 C10 112.69(18)
C16 C13 C10 129.16(18)
N2 C14 C13 127.46(19)
N2 C14 S1 121.18(16)
C13 C14 S1 111.35(15)
N2 C15 N4 119.39(19)
N2 C15 N3 123.57(19)
N4 C15 N3 117.04(18)
O1 C16 N3 119.63(18)
O1 C16 C13 127.03(18)
N3 C16 C13 113.34(17)
C18 C17 C22 120.50(19)
C18 C17 N3 120.58(19)
C22 C17 N3 118.91(19)
C17 C18 C19 119.3(2)
C17 C18 H18A 120.3
C19 C18 H18A 120.3
C20 C19 C18 120.3(2)
C20 C19 H19A 119.8
C18 C19 H19A 119.8
C19 C20 C21 120.2(2)
C19 C20 H20A 119.9
C21 C20 H20A 119.9
C20 C21 C22 120.5(2)
C20 C21 H21A 119.8
C22 C21 H21A 119.8
C21 C22 C17 119.2(2)
C21 C22 H22A 120.4
C17 C22 H22A 120.4
N4 C23 C24 109.58(19)
N4 C23 H23A 109.8
C24 C23 H23A 109.8
N4 C23 H23B 109.8
C24 C23 H23B 109.8
H23A C23 H23B 108.2
C25 C24 C26 60.15(19)
C25 C24 C23 119.1(3)
C26 C24 C23 117.2(2)
C25 C24 H24A 116.2
C26 C24 H24A 116.2
C23 C24 H24A 116.2
C24 C25 C26 60.62(19)
C24 C25 H25A 117.7
C26 C25 H25A 117.7
C24 C25 H25B 117.7
C26 C25 H25B 117.7
H25A C25 H25B 114.8
C25 C26 C24 59.23(17)
C25 C26 H26A 117.8
C24 C26 H26A 117.8
C25 C26 H26B 117.8
C24 C26 H26B 117.8
H26A C26 H26B 115.0
C32 C27 C28 119.6(3)
C32 C27 H27A 120.2
C28 C27 H27A 120.2
C27 C28 C29 120.1(3)
C27 C28 H28A 120.0
C29 C28 H28A 120.0
C28 C29 C30 120.8(2)
C28 C29 H29A 119.6
C30 C29 H29A 119.6
C31 C30 C29 118.0(2)
C31 C30 C33 120.7(2)
C29 C30 C33 121.3(2)
C32 C31 C30 121.4(2)
C32 C31 H31A 119.3
C30 C31 H31A 119.3
C31 C32 C27 120.1(3)
C31 C32 H32A 120.0
C27 C32 H32A 120.0
N5 C33 C30 116.57(17)
N5 C33 H33A 108.2
C30 C33 H33A 108.2
N5 C33 H33B 108.2
C30 C33 H33B 108.2
H33A C33 H33B 107.3
N5 C34 C35 109.59(18)
N5 C34 H34A 109.8
C35 C34 H34A 109.8
N5 C34 H34B 109.8
C35 C34 H34B 109.8
H34A C34 H34B 108.2
C36 C35 C34 109.89(18)
C36 C35 H35A 109.7
C34 C35 H35A 109.7
C36 C35 H35B 109.7
C34 C35 H35B 109.7
H35A C35 H35B 108.2
C37 C36 C39 111.78(18)
C37 C36 C35 120.82(19)
C39 C36 C35 127.36(19)
C36 C37 C38 124.55(19)
C36 C37 S2 113.13(16)
C38 C37 S2 122.32(16)
N5 C38 C37 108.69(17)
N5 C38 H38A 110.0
C37 C38 H38A 110.0
N5 C38 H38B 110.0
C37 C38 H38B 110.0
H38A C38 H38B 108.3
C40 C39 C42 118.34(18)
C40 C39 C36 112.61(18)
C42 C39 C36 129.02(18)
N6 C40 C39 127.15(19)
N6 C40 S2 121.35(15)
C39 C40 S2 111.49(15)
N6 C41 N8 118.93(19)
N6 C41 N7 123.57(18)
N8 C41 N7 117.49(18)
O2 C42 N7 119.66(18)
O2 C42 C39 127.22(19)
N7 C42 C39 113.11(17)
C44 C43 C48 120.5(2)
C44 C43 N7 119.07(18)
C48 C43 N7 120.43(19)
C45 C44 C43 119.6(2)
C45 C44 H44A 120.2
C43 C44 H44A 120.2
C46 C45 C44 120.1(2)
C46 C45 H45A 120.0
C44 C45 H45A 120.0
C45 C46 C47 120.4(2)
C45 C46 H46A 119.8
C47 C46 H46A 119.8
C46 C47 C48 120.4(2)
C46 C47 H47A 119.8
C48 C47 H47A 119.8
C43 C48 C47 119.0(2)
C43 C48 H48A 120.5
C47 C48 H48A 120.5
N8 C49 C50 110.26(19)
N8 C49 H49A 109.6
C50 C49 H49A 109.6
N8 C49 H49B 109.6
C50 C49 H49B 109.6
H49A C49 H49B 108.1
C51 C50 C52 59.99(19)
C51 C50 C49 118.7(2)
C52 C50 C49 117.2(2)
C51 C50 H50A 116.4
C52 C50 H50A 116.4
C49 C50 H50A 116.4
C52 C51 C50 60.13(19)
C52 C51 H51A 117.8
C50 C51 H51A 117.8
C52 C51 H51B 117.8
C50 C51 H51B 117.8
H51A C51 H51B 114.9
C51 C52 C50 59.88(17)
C51 C52 H52A 117.8
C50 C52 H52A 117.8
C51 C52 H52B 117.8
C50 C52 H52B 117.8
H52A C52 H52B 114.9
C8 N1 C12 111.33(16)
C8 N1 C7 112.60(17)
C12 N1 C7 113.60(18)
C15 N2 C14 114.56(18)
C15 N3 C16 122.93(17)
C15 N3 C17 119.56(16)
C16 N3 C17 117.39(16)
C15 N4 C23 121.46(19)
C15 N4 H4A 119.3
C23 N4 H4A 119.3
C38 N5 C34 111.16(17)
C38 N5 C33 112.78(17)
C34 N5 C33 114.17(18)
C41 N6 C40 114.71(18)
C41 N7 C42 122.91(17)
C41 N7 C43 118.94(16)
C42 N7 C43 118.11(16)
C41 N8 C49 121.49(18)
C41 N8 H8A 119.3
C49 N8 H8A 119.3
C14 S1 C9 90.92(10)
C40 S2 C37 90.98(10)

loop_
_geom_bond_atom_site_label_1
_geom_bond_atom_site_label_2
_geom_bond_distance
C1 C2 1.372(4)
C1 C6 1.382(4)
C1 H1A 0.9300
C2 C3 1.381(4)
C2 H2B 0.9300
C3 C4 1.394(3)
C3 H3A 0.9300
C4 C5 1.390(3)
C4 C7 1.513(3)
C5 C6 1.387(4)
C5 H5A 0.9300
C6 H6B 0.9300
C7 N1 1.477(3)
C7 H7A 0.9700
C7 H7B 0.9700
C8 N1 1.462(3)
C8 C9 1.507(3)
C8 H8B 0.9700
C8 H8C 0.9700
C9 C10 1.350(3)
C9 S1 1.746(2)
C10 C13 1.442(3)
C10 C11 1.503(3)
C11 C12 1.527(3)
C11 H11A 0.9700
C11 H11B 0.9700
C12 N1 1.468(3)
C12 H12A 0.9700
C12 H12B 0.9700
C13 C14 1.387(3)
C13 C16 1.436(3)
C14 N2 1.356(3)
C14 S1 1.737(2)
C15 N2 1.315(3)
C15 N4 1.348(3)
C15 N3 1.396(3)
C16 O1 1.227(2)
C16 N3 1.416(3)
C17 C18 1.381(3)
C17 C22 1.381(3)
C17 N3 1.451(2)
C18 C19 1.386(3)
C18 H18A 0.9300
C19 C20 1.367(3)
C19 H19A 0.9300
C20 C21 1.373(4)
C20 H20A 0.9300
C21 C22 1.382(3)
C21 H21A 0.9300
C22 H22A 0.9300
C23 N4 1.462(3)
C23 C24 1.498(3)
C23 H23A 0.9700
C23 H23B 0.9700
C24 C25 1.470(4)
C24 C26 1.491(3)
C24 H24A 0.9800
C25 C26 1.484(4)
C25 H25A 0.9700
C25 H25B 0.9700
C26 H26A 0.9700
C26 H26B 0.9700
C27 C32 1.379(4)
C27 C28 1.383(4)
C27 H27A 0.9300
C28 C29 1.387(4)
C28 H28A 0.9300
C29 C30 1.389(3)
C29 H29A 0.9300
C30 C31 1.390(3)
C30 C33 1.517(3)
C31 C32 1.376(4)
C31 H31A 0.9300
C32 H32A 0.9300
C33 N5 1.479(3)
C33 H33A 0.9700
C33 H33B 0.9700
C34 N5 1.463(3)
C34 C35 1.529(3)
C34 H34A 0.9700
C34 H34B 0.9700
C35 C36 1.500(3)
C35 H35A 0.9700
C35 H35B 0.9700
C36 C37 1.354(3)
C36 C39 1.444(3)
C37 C38 1.507(3)
C37 S2 1.743(2)
C38 N5 1.458(3)
C38 H38A 0.9700
C38 H38B 0.9700
C39 C40 1.387(3)
C39 C42 1.436(3)
C40 N6 1.359(3)
C40 S2 1.735(2)
C41 N6 1.316(3)
C41 N8 1.346(3)
C41 N7 1.393(3)
C42 O2 1.228(2)
C42 N7 1.421(3)
C43 C44 1.380(3)
C43 C48 1.383(3)
C43 N7 1.453(2)
C44 C45 1.383(3)
C44 H44A 0.9300
C45 C46 1.370(3)
C45 H45A 0.9300
C46 C47 1.371(3)
C46 H46A 0.9300
C47 C48 1.388(3)
C47 H47A 0.9300
C48 H48A 0.9300
C49 N8 1.455(3)
C49 C50 1.489(3)
C49 H49A 0.9700
C49 H49B 0.9700
C50 C51 1.486(4)
C50 C52 1.490(3)
C50 H50A 0.9800
C51 C52 1.488(4)
C51 H51A 0.9700
C51 H51B 0.9700
C52 H52A 0.9700
C52 H52B 0.9700
N4 H4A 0.8600
N8 H8A 0.8600

loop_
_geom_torsion_atom_site_label_1
_geom_torsion_atom_site_label_2
_geom_torsion_atom_site_label_3
_geom_torsion_atom_site_label_4
_geom_torsion
C6 C1 C2 C3 0.0(4)
C1 C2 C3 C4 -1.2(4)
C2 C3 C4 C5 1.4(3)
C2 C3 C4 C7 -178.0(2)
C3 C4 C5 C6 -0.4(3)
C7 C4 C5 C6 179.0(2)
C2 C1 C6 C5 1.0(4)
C4 C5 C6 C1 -0.8(4)
C3 C4 C7 N1 92.6(3)
C5 C4 C7 N1 -86.8(3)
N1 C8 C9 C10 -15.3(3)
N1 C8 C9 S1 164.97(15)
C8 C9 C10 C13 -179.88(19)
S1 C9 C10 C13 -0.1(2)
C8 C9 C10 C11 -0.7(3)
S1 C9 C10 C11 179.01(16)
C9 C10 C11 C12 -16.1(3)
C13 C10 C11 C12 163.0(2)
C10 C11 C12 N1 49.2(2)
C9 C10 C13 C14 0.1(3)
C11 C10 C13 C14 -179.0(2)
C9 C10 C13 C16 176.8(2)
C11 C10 C13 C16 -2.3(4)
C16 C13 C14 N2 1.7(3)
C10 C13 C14 N2 178.8(2)
C16 C13 C14 S1 -177.09(15)
C10 C13 C14 S1 0.0(2)
C14 C13 C16 O1 -179.8(2)
C10 C13 C16 O1 3.6(4)
C14 C13 C16 N3 0.8(3)
C10 C13 C16 N3 -175.8(2)
C22 C17 C18 C19 -1.3(3)
N3 C17 C18 C19 177.6(2)
C17 C18 C19 C20 0.1(4)
C18 C19 C20 C21 1.0(4)
C19 C20 C21 C22 -0.9(4)
C20 C21 C22 C17 -0.3(4)
C18 C17 C22 C21 1.4(4)
N3 C17 C22 C21 -177.5(2)
N4 C23 C24 C25 -89.8(3)
N4 C23 C24 C26 -159.1(3)
C23 C24 C25 C26 -106.4(3)
C23 C24 C26 C25 109.7(3)
C32 C27 C28 C29 -0.5(4)
C27 C28 C29 C30 -0.6(4)
C28 C29 C30 C31 1.4(3)
C28 C29 C30 C33 -178.8(2)
C29 C30 C31 C32 -1.2(3)
C33 C30 C31 C32 179.0(2)
C30 C31 C32 C27 0.1(4)
C28 C27 C32 C31 0.7(4)
C31 C30 C33 N5 -95.4(3)
C29 C30 C33 N5 84.8(3)
N5 C34 C35 C36 -48.3(2)
C34 C35 C36 C37 14.1(3)
C34 C35 C36 C39 -163.4(2)
C39 C36 C37 C38 -180.0(2)
C35 C36 C37 C38 2.1(3)
C39 C36 C37 S2 0.7(2)
C35 C36 C37 S2 -177.19(17)
C36 C37 C38 N5 15.6(3)
S2 C37 C38 N5 -165.14(16)
C37 C36 C39 C40 -1.1(3)
C35 C36 C39 C40 176.6(2)
C37 C36 C39 C42 -179.3(2)
C35 C36 C39 C42 -1.6(4)
C42 C39 C40 N6 0.4(3)
C36 C39 C40 N6 -178.0(2)
C42 C39 C40 S2 179.45(15)
C36 C39 C40 S2 1.0(2)
C40 C39 C42 O2 177.5(2)
C36 C39 C42 O2 -4.3(4)
C40 C39 C42 N7 -3.9(3)
C36 C39 C42 N7 174.3(2)
C48 C43 C44 C45 -2.0(4)
N7 C43 C44 C45 175.9(2)
C43 C44 C45 C46 1.0(4)
C44 C45 C46 C47 0.9(4)
C45 C46 C47 C48 -1.7(4)
C44 C43 C48 C47 1.2(3)
N7 C43 C48 C47 -176.7(2)
C46 C47 C48 C43 0.7(4)
N8 C49 C50 C51 87.6(3)
N8 C49 C50 C52 156.6(2)
C49 C50 C51 C52 106.6(3)
C49 C50 C52 C51 -109.1(3)
C9 C8 N1 C12 49.5(2)
C9 C8 N1 C7 178.39(18)
C11 C12 N1 C8 -69.4(2)
C11 C12 N1 C7 162.26(17)
C4 C7 N1 C8 -65.5(3)
C4 C7 N1 C12 62.2(3)
N4 C15 N2 C14 -179.0(2)
N3 C15 N2 C14 0.4(3)
C13 C14 N2 C15 -2.3(3)
S1 C14 N2 C15 176.37(17)
N2 C15 N3 C16 2.1(3)
N4 C15 N3 C16 -178.5(2)
N2 C15 N3 C17 -173.9(2)
N4 C15 N3 C17 5.4(3)
O1 C16 N3 C15 178.0(2)
C13 C16 N3 C15 -2.6(3)
O1 C16 N3 C17 -5.9(3)
C13 C16 N3 C17 173.52(17)
C18 C17 N3 C15 -96.9(2)
C22 C17 N3 C15 82.0(3)
C18 C17 N3 C16 86.9(2)
C22 C17 N3 C16 -94.3(2)
N2 C15 N4 C23 -2.4(4)
N3 C15 N4 C23 178.3(2)
C24 C23 N4 C15 -174.6(2)
C37 C38 N5 C34 -51.0(2)
C37 C38 N5 C33 179.33(18)
C35 C34 N5 C38 70.4(2)
C35 C34 N5 C33 -160.66(18)
C30 C33 N5 C38 61.6(3)
C30 C33 N5 C34 -66.5(3)
N8 C41 N6 C40 178.4(2)
N7 C41 N6 C40 -1.0(3)
C39 C40 N6 C41 2.2(3)
S2 C40 N6 C41 -176.73(17)
N6 C41 N7 C42 -2.8(3)
N8 C41 N7 C42 177.73(19)
N6 C41 N7 C43 174.8(2)
N8 C41 N7 C43 -4.6(3)
O2 C42 N7 C41 -176.15(19)
C39 C42 N7 C41 5.1(3)
O2 C42 N7 C43 6.2(3)
C39 C42 N7 C43 -172.54(17)
C44 C43 N7 C41 -74.8(3)
C48 C43 N7 C41 103.1(2)
C44 C43 N7 C42 103.0(2)
C48 C43 N7 C42 -79.1(3)
N6 C41 N8 C49 -1.5(3)
N7 C41 N8 C49 177.9(2)
C50 C49 N8 C41 -175.5(2)
N2 C14 S1 C9 -178.96(19)
C13 C14 S1 C9 -0.09(17)
C10 C9 S1 C14 0.14(18)
C8 C9 S1 C14 179.88(19)
N6 C40 S2 C37 178.57(19)
C39 C40 S2 C37 -0.52(17)
C36 C37 S2 C40 -0.12(18)
C38 C37 S2 C40 -179.5(2)

loop_
_cod_related_entry_id
_cod_related_entry_database
_cod_related_entry_code
1 ChemSpider 30656861
